data_7000559
loop_
_publ_author_name
'Bollermann, Timo'
'Puls, Arik'
'Gemel, Christian'
'Cadenbach, Thomas'
'Fischer, Roland A.'

_publ_section_title
;
 Reactions of cationic transition metal acetonitrile complexes
 [M(CH3CN)n]m+ with GaCp*: novel gallium complexes of iron, cobalt,
 copper and silver
;
_journal_issue 8
_journal_name_full 'Dalton Transactions'
_journal_page_first 1372
_journal_paper_doi 10.1039/b815319a
_journal_year 2009
_chemical_formula_moiety 'C40 H60 Cu Ga4, C32 H12 B F24'
_chemical_formula_sum 'C72 H72 B Cu F24 Ga4'
_chemical_formula_weight 1746.53
_chemical_name_systematic
;
?
;
_space_group_IT_number 56
_symmetry_cell_setting orthorhombic
_symmetry_space_group_name_Hall '-P 2ab 2ac'
_symmetry_space_group_name_H-M 'P c c n'
_atom_sites_solution_hydrogens geom
_atom_sites_solution_primary direct
_atom_sites_solution_secondary difmap
_audit_creation_method SHELXL-97
_cell_angle_alpha 90.00
_cell_angle_beta 90.00
_cell_angle_gamma 90.00
_cell_formula_units_Z 4
_cell_length_a 13.9758(3)
_cell_length_b 18.9076(5)
_cell_length_c 28.8651(8)
_cell_measurement_reflns_used 200
_cell_measurement_temperature 243(2)
_cell_measurement_theta_max 25
_cell_measurement_theta_min 2
_cell_volume 7627.6(3)
_computing_cell_refinement 'CrysAlis CCD 1.170.32, Oxford Diffraction '
_computing_data_collection 'CrysAlis CCD 1.170.32, Oxford Diffraction '
_computing_data_reduction 'CrysAlis CCD 1.170.32, Oxford Diffraction '
_computing_molecular_graphics SHELXL-97
_computing_publication_material SHELXL-97
_computing_structure_refinement 'SHELXL-97 (Sheldrick, 1997)'
_computing_structure_solution 'SHELXS-97 (Sheldrick, 1990)'
_diffrn_ambient_temperature 243(2)
_diffrn_detector_area_resol_mean 'not measured'
_diffrn_measured_fraction_theta_full 0.998
_diffrn_measured_fraction_theta_max 0.998
_diffrn_measurement_device_type 'multiwire proportional'
_diffrn_measurement_method 'phi and omega scans'
_diffrn_radiation_monochromator graphite
_diffrn_radiation_source 'fine-focus sealed tube'
_diffrn_radiation_type MoK\a
_diffrn_radiation_wavelength 0.71073
_diffrn_reflns_av_R_equivalents 0.0846
_diffrn_reflns_av_sigmaI/netI 0.0784
_diffrn_reflns_limit_h_max 18
_diffrn_reflns_limit_h_min -15
_diffrn_reflns_limit_k_max 24
_diffrn_reflns_limit_k_min -22
_diffrn_reflns_limit_l_max 37
_diffrn_reflns_limit_l_min -37
_diffrn_reflns_number 74435
_diffrn_reflns_theta_full 27.58
_diffrn_reflns_theta_max 27.58
_diffrn_reflns_theta_min 2.70
_diffrn_standards_decay_% 'not measured'
_diffrn_standards_interval_count 'not measured'
_diffrn_standards_interval_time 'not measured'
_diffrn_standards_number 'not measured'
_exptl_absorpt_coefficient_mu 1.767
_exptl_absorpt_correction_T_max 0.838
_exptl_absorpt_correction_T_min 0.809
_exptl_absorpt_correction_type empirical
_exptl_absorpt_process_details sadabs
_exptl_crystal_colour colourless
_exptl_crystal_density_diffrn 1.521
_exptl_crystal_density_meas ?
_exptl_crystal_density_method .
_exptl_crystal_description prism
_exptl_crystal_F_000 3512
_exptl_crystal_size_max 0.3
_exptl_crystal_size_mid 0.1
_exptl_crystal_size_min 0.1
_refine_diff_density_max 0.660
_refine_diff_density_min -0.525
_refine_diff_density_rms 0.078
_refine_ls_extinction_method none
_refine_ls_goodness_of_fit_ref 0.816
_refine_ls_hydrogen_treatment constr
_refine_ls_matrix_type full
_refine_ls_number_parameters 545
_refine_ls_number_reflns 8830
_refine_ls_number_restraints 0
_refine_ls_restrained_S_all 0.816
_refine_ls_R_factor_all 0.1029
_refine_ls_R_factor_gt 0.0444
_refine_ls_shift/su_max 0.000
_refine_ls_shift/su_mean 0.000
_refine_ls_structure_factor_coef Fsqd
_refine_ls_weighting_details 'calc w=1/[\s^2^(Fo^2^)+(0.0607P)^2^+0.0000P] where P=(Fo^2^+2Fc^2^)/3'
_refine_ls_weighting_scheme calc
_refine_ls_wR_factor_gt 0.0951
_refine_ls_wR_factor_ref 0.1082
_reflns_number_gt 4235
_reflns_number_total 8830
_reflns_threshold_expression >2sigma(I)
_cod_data_source_file b815319a.txt
_cod_data_source_block 4
_cod_depositor_comments
;
The following automatic conversions were performed:
'_symmetry_cell_setting' value 'Orthorhombic' changed to 'orthorhombic'
according to '/home/saulius/struct/CIF-dictionaries/cif_core.dic'
dictionary named 'cif_core.dic' version 2.4.1 from 2010-06-29.

Automatic conversion script
Id: cif_fix_enum 1527 2010-12-29 10:47:43Z saulius 
;
_cod_original_sg_symbol_H-M Pccn
_cod_database_code 7000559

loop_
_symmetry_equiv_pos_as_xyz
'x, y, z'
'-x+1/2, -y+1/2, z'
'-x, y+1/2, -z+1/2'
'x+1/2, -y, -z+1/2'
'-x, -y, -z'
'x-1/2, y-1/2, -z'
'x, -y-1/2, z-1/2'
'-x-1/2, y, z-1/2'

loop_
_atom_site_label
_atom_site_type_symbol
_atom_site_fract_x
_atom_site_fract_y
_atom_site_fract_z
_atom_site_U_iso_or_equiv
_atom_site_adp_type
_atom_site_occupancy
_atom_site_symmetry_multiplicity
_atom_site_calc_flag
_atom_site_refinement_flags
_atom_site_disorder_assembly
_atom_site_disorder_group
Cu1 Cu 0.2500 0.2500 0.070812(18) 0.04073(14) Uani 1 2 d S . .
Ga1 Ga 0.16462(3) 0.171407(19) 0.118545(15) 0.05875(14) Uani 1 1 d . . .
Ga2 Ga 0.35797(3) 0.184074(19) 0.025776(14) 0.05587(13) Uani 1 1 d . . .
B1 B 0.7500 0.2500 0.31863(17) 0.0403(11) Uani 1 2 d S . .
C1 C 0.0331(3) 0.10182(18) 0.12971(12) 0.0544(9) Uani 1 1 d . . .
C2 C 0.1044(3) 0.08228(18) 0.16202(12) 0.0552(9) Uani 1 1 d . . .
C3 C 0.1214(3) 0.1406(2) 0.19139(12) 0.0629(10) Uani 1 1 d . . .
C4 C 0.0604(3) 0.1968(2) 0.17686(13) 0.0607(10) Uani 1 1 d . . .
C5 C 0.0064(2) 0.17292(18) 0.13913(13) 0.0551(9) Uani 1 1 d . . .
C6 C -0.0114(3) 0.0542(2) 0.09376(15) 0.0842(13) Uani 1 1 d . . .
H6A H -0.0667 0.0306 0.1069 0.126 Uiso 1 1 calc R . .
H6B H 0.0350 0.0191 0.0839 0.126 Uiso 1 1 calc R . .
H6C H -0.0312 0.0822 0.0673 0.126 Uiso 1 1 calc R . .
C7 C 0.1479(3) 0.0094(2) 0.16686(15) 0.0835(13) Uani 1 1 d . . .
H7A H 0.1089 -0.0189 0.1875 0.125 Uiso 1 1 calc R . .
H7B H 0.2120 0.0135 0.1795 0.125 Uiso 1 1 calc R . .
H7C H 0.1508 -0.0131 0.1367 0.125 Uiso 1 1 calc R . .
C8 C 0.1881(4) 0.1412(3) 0.23244(15) 0.0995(16) Uani 1 1 d . . .
H8A H 0.1538 0.1255 0.2598 0.149 Uiso 1 1 calc R . .
H8B H 0.2119 0.1888 0.2373 0.149 Uiso 1 1 calc R . .
H8C H 0.2414 0.1096 0.2266 0.149 Uiso 1 1 calc R . .
C9 C 0.0527(4) 0.2690(2) 0.19874(17) 0.0990(16) Uani 1 1 d . . .
H9A H 0.0036 0.2683 0.2225 0.149 Uiso 1 1 calc R . .
H9B H 0.0360 0.3035 0.1752 0.149 Uiso 1 1 calc R . .
H9C H 0.1136 0.2817 0.2126 0.149 Uiso 1 1 calc R . .
C10 C -0.0672(3) 0.2152(2) 0.11349(16) 0.0830(13) Uani 1 1 d . . .
H10A H -0.1294 0.2082 0.1277 0.124 Uiso 1 1 calc R . .
H10B H -0.0695 0.1999 0.0814 0.124 Uiso 1 1 calc R . .
H10C H -0.0505 0.2650 0.1148 0.124 Uiso 1 1 calc R . .
C11 C 0.3232(3) 0.08237(18) -0.01470(13) 0.0578(9) Uani 1 1 d . . .
C12 C 0.3684(3) 0.06227(16) 0.02684(12) 0.0542(9) Uani 1 1 d . . .
C13 C 0.4610(3) 0.09008(18) 0.02687(15) 0.0627(10) Uani 1 1 d . . .
C14 C 0.4729(3) 0.12818(18) -0.01504(16) 0.0659(11) Uani 1 1 d . . .
C15 C 0.3882(3) 0.12354(18) -0.04041(13) 0.0638(10) Uani 1 1 d . . .
C16 C 0.2228(3) 0.0626(3) -0.02944(18) 0.1098(18) Uani 1 1 d . . .
H16A H 0.2243 0.0180 -0.0461 0.165 Uiso 1 1 calc R . .
H16B H 0.1971 0.0992 -0.0495 0.165 Uiso 1 1 calc R . .
H16C H 0.1825 0.0579 -0.0022 0.165 Uiso 1 1 calc R . .
C17 C 0.3234(4) 0.0191(2) 0.06516(15) 0.0963(15) Uani 1 1 d . . .
H17A H 0.3349 -0.0307 0.0595 0.144 Uiso 1 1 calc R . .
H17B H 0.2551 0.0280 0.0659 0.144 Uiso 1 1 calc R . .
H17C H 0.3514 0.0325 0.0946 0.144 Uiso 1 1 calc R . .
C18 C 0.5354(3) 0.0769(2) 0.0634(2) 0.119(2) Uani 1 1 d . . .
H18A H 0.5710 0.0345 0.0557 0.179 Uiso 1 1 calc R . .
H18B H 0.5044 0.0709 0.0932 0.179 Uiso 1 1 calc R . .
H18C H 0.5788 0.1169 0.0648 0.179 Uiso 1 1 calc R . .
C19 C 0.5639(4) 0.1624(2) -0.0322(2) 0.142(3) Uani 1 1 d . . .
H19A H 0.6017 0.1278 -0.0490 0.214 Uiso 1 1 calc R . .
H19B H 0.6004 0.1799 -0.0060 0.214 Uiso 1 1 calc R . .
H19C H 0.5482 0.2014 -0.0526 0.214 Uiso 1 1 calc R . .
C20 C 0.3707(5) 0.1524(3) -0.08858(16) 0.123(2) Uani 1 1 d . . .
H20A H 0.3890 0.1173 -0.1114 0.185 Uiso 1 1 calc R . .
H20B H 0.4085 0.1949 -0.0931 0.185 Uiso 1 1 calc R . .
H20C H 0.3034 0.1636 -0.0922 0.185 Uiso 1 1 calc R . .
C21 C 0.7876(2) 0.18356(15) 0.28670(10) 0.0388(7) Uani 1 1 d . . .
C22 C 0.7439(2) 0.16584(16) 0.24491(11) 0.0421(7) Uani 1 1 d . . .
H22A H 0.6953 0.1953 0.2334 0.051 Uiso 1 1 calc R . .
C23 C 0.7695(2) 0.10625(16) 0.21962(11) 0.0444(8) Uani 1 1 d . A .
C24 C 0.8401(2) 0.06155(17) 0.23522(12) 0.0514(9) Uani 1 1 d . . .
H24A H 0.8581 0.0215 0.2180 0.062 Uiso 1 1 calc R . .
C25 C 0.8838(2) 0.07712(17) 0.27705(12) 0.0483(8) Uani 1 1 d . B .
C26 C 0.8576(2) 0.13646(16) 0.30196(11) 0.0445(8) Uani 1 1 d . . .
H26A H 0.8883 0.1455 0.3303 0.053 Uiso 1 1 calc R . .
C27 C 0.7189(3) 0.0901(2) 0.17523(14) 0.0607(10) Uani 1 1 d . . .
C28 C 0.9578(3) 0.0268(2) 0.29564(17) 0.0653(11) Uani 1 1 d . . .
C29 C 0.6629(2) 0.21547(15) 0.34968(10) 0.0400(7) Uani 1 1 d . . .
C30 C 0.6748(2) 0.18852(15) 0.39441(11) 0.0446(8) Uani 1 1 d . . .
H30A H 0.7355 0.1910 0.4083 0.053 Uiso 1 1 calc R . .
C31 C 0.5999(2) 0.15814(16) 0.41893(11) 0.0450(8) Uani 1 1 d . C .
C32 C 0.5114(3) 0.14963(17) 0.39864(11) 0.0509(9) Uani 1 1 d . . .
H32A H 0.4610 0.1282 0.4150 0.061 Uiso 1 1 calc R . .
C33 C 0.4983(2) 0.17305(17) 0.35396(12) 0.0512(8) Uani 1 1 d . . .
C34 C 0.5725(2) 0.20545(17) 0.33067(10) 0.0460(8) Uani 1 1 d . . .
H34A H 0.5613 0.2216 0.3003 0.055 Uiso 1 1 calc R . .
C35 C 0.6118(4) 0.1348(2) 0.46808(14) 0.0663(11) Uani 1 1 d . . .
C36 C 0.4052(3) 0.1604(3) 0.33030(15) 0.0773(12) Uani 1 1 d . . .
F10 F 0.3467(2) 0.1228(3) 0.35325(13) 0.210(2) Uani 1 1 d . . .
F11 F 0.36262(19) 0.21886(19) 0.31876(12) 0.1341(13) Uani 1 1 d . . .
F12 F 0.4136(2) 0.12816(15) 0.29013(11) 0.1181(10) Uani 1 1 d . . .
F1 F 0.6264(5) 0.1034(4) 0.1775(3) 0.086(3) Uani 0.672(17) 1 d P A 1
F2 F 0.7493(11) 0.1250(10) 0.1404(3) 0.153(6) Uani 0.672(17) 1 d P A 1
F3 F 0.7190(11) 0.0212(4) 0.1647(5) 0.113(4) Uani 0.672(17) 1 d P A 1
F4 F 1.0123(5) 0.0020(4) 0.2626(2) 0.089(3) Uani 0.744(15) 1 d P B 1
F5 F 1.0139(8) 0.0542(5) 0.3264(5) 0.128(5) Uani 0.744(15) 1 d P B 1
F6 F 0.9196(5) -0.0292(5) 0.3145(3) 0.113(3) Uani 0.744(15) 1 d P B 1
F7 F 0.6053(11) 0.0676(3) 0.4739(3) 0.128(5) Uani 0.703(18) 1 d P C 1
F8 F 0.6875(6) 0.1578(9) 0.48752(19) 0.107(4) Uani 0.703(18) 1 d P C 1
F9 F 0.5414(5) 0.1612(6) 0.4945(2) 0.093(3) Uani 0.703(18) 1 d P C 1
F100 F 0.7775(16) 0.0569(15) 0.1456(5) 0.096(7) Uani 0.328(17) 1 d P A 2
F200 F 0.641(2) 0.066(3) 0.1768(6) 0.210(15) Uani 0.328(17) 1 d P A 2
F300 F 0.7102(18) 0.1477(8) 0.1494(7) 0.106(9) Uani 0.328(17) 1 d P A 2
F400 F 1.0397(13) 0.041(4) 0.2813(17) 0.24(2) Uani 0.256(15) 1 d P B 2
F500 F 0.971(2) 0.036(2) 0.3385(9) 0.118(13) Uani 0.256(15) 1 d P B 2
F600 F 0.931(3) -0.0352(9) 0.294(2) 0.28(3) Uani 0.256(15) 1 d P B 2
F700 F 0.613(6) 0.1807(14) 0.4972(7) 0.26(2) Uani 0.297(18) 1 d P C 2
F800 F 0.7047(15) 0.105(2) 0.4734(11) 0.147(10) Uani 0.297(18) 1 d P C 2
F900 F 0.566(3) 0.082(2) 0.4792(8) 0.170(17) Uani 0.297(18) 1 d P C 2

loop_
_atom_site_aniso_label
_atom_site_aniso_U_11
_atom_site_aniso_U_22
_atom_site_aniso_U_33
_atom_site_aniso_U_23
_atom_site_aniso_U_13
_atom_site_aniso_U_12
Cu1 0.0451(3) 0.0358(3) 0.0413(3) 0.000 0.000 0.0050(2)
Ga1 0.0646(3) 0.0519(2) 0.0598(3) 0.00911(19) 0.0186(2) -0.00070(19)
Ga2 0.0601(2) 0.0481(2) 0.0594(3) -0.00471(19) 0.0115(2) 0.01374(18)
B1 0.041(3) 0.049(3) 0.031(3) 0.000 0.000 0.007(2)
C1 0.066(2) 0.050(2) 0.046(2) 0.0031(17) 0.0022(19) -0.0146(18)
C2 0.069(2) 0.050(2) 0.047(2) 0.0111(17) 0.004(2) -0.0129(18)
C3 0.066(2) 0.080(3) 0.042(2) 0.006(2) 0.0031(19) -0.019(2)
C4 0.060(2) 0.069(2) 0.053(2) -0.014(2) 0.017(2) -0.0072(19)
C5 0.046(2) 0.056(2) 0.063(2) 0.0024(19) 0.0079(19) -0.0084(17)
C6 0.117(4) 0.063(3) 0.073(3) 0.001(2) -0.024(3) -0.015(2)
C7 0.102(3) 0.063(3) 0.085(3) 0.030(2) 0.002(3) 0.002(2)
C8 0.110(4) 0.126(4) 0.062(3) 0.008(3) -0.020(3) -0.035(3)
C9 0.117(4) 0.088(3) 0.091(3) -0.043(3) 0.012(3) 0.000(3)
C10 0.069(3) 0.078(3) 0.103(4) 0.011(3) -0.004(3) 0.006(2)
C11 0.066(2) 0.052(2) 0.055(2) -0.0021(18) -0.007(2) -0.0032(18)
C12 0.073(3) 0.0374(18) 0.052(2) -0.0010(16) 0.001(2) 0.0076(17)
C13 0.066(3) 0.046(2) 0.076(3) -0.022(2) -0.014(2) 0.0203(18)
C14 0.062(2) 0.042(2) 0.093(3) -0.021(2) 0.029(2) 0.0029(18)
C15 0.092(3) 0.048(2) 0.051(2) -0.0053(18) 0.014(2) 0.003(2)
C16 0.101(4) 0.107(4) 0.121(4) 0.019(3) -0.039(3) -0.034(3)
C17 0.142(4) 0.070(3) 0.078(3) 0.021(2) 0.009(3) 0.011(3)
C18 0.107(4) 0.092(3) 0.160(5) -0.038(3) -0.069(4) 0.048(3)
C19 0.085(3) 0.086(3) 0.256(8) -0.035(4) 0.088(4) -0.009(3)
C20 0.207(6) 0.107(4) 0.057(3) 0.014(3) 0.020(4) 0.013(4)
C21 0.0381(16) 0.0440(18) 0.0344(17) 0.0043(14) 0.0032(14) 0.0005(14)
C22 0.0417(17) 0.0460(18) 0.0388(18) 0.0017(15) -0.0020(15) 0.0042(15)
C23 0.047(2) 0.0479(19) 0.0383(19) -0.0006(15) 0.0011(16) -0.0018(15)
C24 0.055(2) 0.047(2) 0.051(2) -0.0049(17) 0.0057(18) 0.0051(16)
C25 0.052(2) 0.0456(19) 0.048(2) 0.0041(16) -0.0021(17) 0.0085(16)
C26 0.0448(19) 0.053(2) 0.0356(17) 0.0021(16) -0.0036(15) 0.0041(15)
C27 0.068(3) 0.059(3) 0.055(3) -0.008(2) -0.003(2) -0.003(2)
C28 0.070(3) 0.062(3) 0.064(3) 0.003(3) -0.009(3) 0.019(2)
C29 0.0476(19) 0.0410(17) 0.0314(17) -0.0037(14) 0.0019(15) 0.0098(14)
C30 0.0507(19) 0.0437(18) 0.0394(18) -0.0013(15) -0.0017(16) 0.0098(15)
C31 0.062(2) 0.0406(18) 0.0323(18) 0.0029(14) 0.0062(17) 0.0080(15)
C32 0.059(2) 0.050(2) 0.044(2) 0.0017(17) 0.0113(18) -0.0042(16)
C33 0.050(2) 0.061(2) 0.043(2) 0.0013(17) 0.0018(17) -0.0015(17)
C34 0.055(2) 0.054(2) 0.0285(18) 0.0053(15) -0.0001(16) 0.0001(16)
C35 0.088(3) 0.065(3) 0.046(3) 0.012(2) -0.002(3) 0.005(3)
C36 0.060(3) 0.115(4) 0.057(3) 0.018(3) 0.005(2) -0.014(3)
F10 0.102(2) 0.401(6) 0.126(3) 0.129(4) -0.045(2) -0.139(3)
F11 0.0785(19) 0.141(3) 0.183(3) -0.034(2) -0.061(2) 0.0317(18)
F12 0.110(2) 0.143(3) 0.101(2) -0.0343(19) -0.0340(19) -0.0190(18)
F1 0.066(4) 0.111(4) 0.081(4) -0.035(3) -0.032(3) 0.010(5)
F2 0.154(9) 0.255(16) 0.048(3) 0.016(8) -0.004(5) -0.133(10)
F3 0.141(8) 0.072(4) 0.125(6) -0.050(4) -0.064(6) 0.022(5)
F4 0.086(5) 0.106(4) 0.075(3) 0.003(2) 0.011(3) 0.059(4)
F5 0.115(7) 0.109(5) 0.161(11) -0.054(6) -0.084(7) 0.062(5)
F6 0.097(4) 0.112(6) 0.131(5) 0.079(5) 0.015(4) 0.028(4)
F7 0.247(13) 0.051(4) 0.085(4) 0.021(3) -0.031(6) 0.033(6)
F8 0.084(4) 0.191(10) 0.046(3) 0.036(5) -0.021(3) -0.032(5)
F9 0.109(5) 0.130(6) 0.040(3) 0.015(3) 0.027(3) 0.028(3)
F100 0.116(11) 0.116(13) 0.055(6) -0.040(7) -0.015(7) 0.038(11)
F200 0.20(2) 0.35(4) 0.077(8) -0.032(18) 0.019(14) -0.24(2)
F300 0.18(2) 0.079(7) 0.059(11) 0.003(6) -0.069(12) 0.016(11)
F400 0.035(9) 0.47(5) 0.22(3) 0.25(3) 0.034(15) 0.041(18)
F500 0.13(2) 0.15(2) 0.078(10) 0.035(12) -0.025(13) 0.089(19)
F600 0.32(4) 0.021(9) 0.52(6) -0.057(18) -0.31(5) 0.040(14)
F700 0.63(7) 0.096(14) 0.058(11) -0.018(9) -0.10(3) 0.13(3)
F800 0.119(14) 0.21(2) 0.111(15) 0.100(16) -0.015(10) 0.021(15)
F900 0.165(17) 0.27(4) 0.076(12) 0.11(2) -0.044(11) -0.15(2)

loop_
_atom_type_symbol
_atom_type_description
_atom_type_scat_dispersion_real
_atom_type_scat_dispersion_imag
_atom_type_scat_source
C C 0.0033 0.0016 'International Tables Vol C Tables 4.2.6.8 and 6.1.1.4'
H H 0.0000 0.0000 'International Tables Vol C Tables 4.2.6.8 and 6.1.1.4'
B B 0.0013 0.0007 'International Tables Vol C Tables 4.2.6.8 and 6.1.1.4'
F F 0.0171 0.0103 'International Tables Vol C Tables 4.2.6.8 and 6.1.1.4'
Cu Cu 0.3201 1.2651 'International Tables Vol C Tables 4.2.6.8 and 6.1.1.4'
Ga Ga 0.2307 1.6083 'International Tables Vol C Tables 4.2.6.8 and 6.1.1.4'

loop_
_geom_angle_atom_site_label_1
_geom_angle_atom_site_label_2
_geom_angle_atom_site_label_3
_geom_angle
_geom_angle_site_symmetry_1
_geom_angle_site_symmetry_3
_geom_angle_publ_flag
Ga2 Cu1 Ga2 112.82(3) 2 . ?
Ga2 Cu1 Ga1 108.348(14) 2 2 ?
Ga2 Cu1 Ga1 109.482(15) . 2 ?
Ga2 Cu1 Ga1 109.482(15) 2 . ?
Ga2 Cu1 Ga1 108.348(14) . . ?
Ga1 Cu1 Ga1 108.27(3) 2 . ?
C2 Ga1 C3 36.32(13) . . ?
C2 Ga1 C4 60.60(14) . . ?
C3 Ga1 C4 36.56(14) . . ?
C2 Ga1 C1 36.24(12) . . ?
C3 Ga1 C1 60.39(13) . . ?
C4 Ga1 C1 60.14(13) . . ?
C2 Ga1 C5 60.42(13) . . ?
C3 Ga1 C5 60.30(14) . . ?
C4 Ga1 C5 35.70(13) . . ?
C1 Ga1 C5 36.21(12) . . ?
C2 Ga1 Cu1 169.73(10) . . ?
C3 Ga1 Cu1 147.36(10) . . ?
C4 Ga1 Cu1 128.65(10) . . ?
C1 Ga1 Cu1 148.79(9) . . ?
C5 Ga1 Cu1 129.35(9) . . ?
C14 Ga2 C15 35.94(14) . . ?
C14 Ga2 C13 36.36(14) . . ?
C15 Ga2 C13 60.14(14) . . ?
C14 Ga2 C11 59.57(13) . . ?
C15 Ga2 C11 35.88(13) . . ?
C13 Ga2 C11 59.38(13) . . ?
C14 Ga2 C12 59.61(13) . . ?
C15 Ga2 C12 59.71(13) . . ?
C13 Ga2 C12 35.37(12) . . ?
C11 Ga2 C12 35.56(12) . . ?
C14 Ga2 Cu1 174.36(10) . . ?
C15 Ga2 Cu1 148.63(12) . . ?
C13 Ga2 Cu1 143.98(12) . . ?
C11 Ga2 Cu1 126.05(10) . . ?
C12 Ga2 Cu1 124.24(9) . . ?
C21 B1 C21 111.8(3) 2_655 . ?
C21 B1 C29 103.78(14) 2_655 2_655 ?
C21 B1 C29 111.84(14) . 2_655 ?
C21 B1 C29 111.84(14) 2_655 . ?
C21 B1 C29 103.78(14) . . ?
C29 B1 C29 114.1(4) 2_655 . ?
C2 C1 C5 107.8(3) . . ?
C2 C1 C6 126.0(3) . . ?
C5 C1 C6 126.0(3) . . ?
C2 C1 Ga1 71.11(19) . . ?
C5 C1 Ga1 72.15(18) . . ?
C6 C1 Ga1 125.4(3) . . ?
C3 C2 C1 108.1(3) . . ?
C3 C2 C7 126.1(4) . . ?
C1 C2 C7 125.6(3) . . ?
C3 C2 Ga1 71.86(19) . . ?
C1 C2 Ga1 72.65(19) . . ?
C7 C2 Ga1 125.4(3) . . ?
C2 C3 C4 107.8(3) . . ?
C2 C3 C8 125.6(4) . . ?
C4 C3 C8 126.6(4) . . ?
C2 C3 Ga1 71.8(2) . . ?
C4 C3 Ga1 72.2(2) . . ?
C8 C3 Ga1 124.3(3) . . ?
C5 C4 C3 108.2(3) . . ?
C5 C4 C9 125.4(4) . . ?
C3 C4 C9 126.5(4) . . ?
C5 C4 Ga1 72.7(2) . . ?
C3 C4 Ga1 71.2(2) . . ?
C9 C4 Ga1 123.1(3) . . ?
C4 C5 C1 108.2(3) . . ?
C4 C5 C10 125.6(3) . . ?
C1 C5 C10 126.2(3) . . ?
C4 C5 Ga1 71.63(19) . . ?
C1 C5 Ga1 71.64(19) . . ?
C10 C5 Ga1 122.8(3) . . ?
C15 C11 C12 108.0(3) . . ?
C15 C11 C16 125.9(4) . . ?
C12 C11 C16 126.1(4) . . ?
C15 C11 Ga2 70.7(2) . . ?
C12 C11 Ga2 72.45(19) . . ?
C16 C11 Ga2 123.0(3) . . ?
C13 C12 C11 108.3(3) . . ?
C13 C12 C17 126.1(4) . . ?
C11 C12 C17 125.6(4) . . ?
C13 C12 Ga2 71.51(18) . . ?
C11 C12 Ga2 71.99(18) . . ?
C17 C12 Ga2 121.5(2) . . ?
C12 C13 C14 107.5(3) . . ?
C12 C13 C18 125.4(4) . . ?
C14 C13 C18 127.0(4) . . ?
C12 C13 Ga2 73.12(19) . . ?
C14 C13 Ga2 70.57(19) . . ?
C18 C13 Ga2 125.0(3) . . ?
C15 C14 C13 108.4(3) . . ?
C15 C14 C19 124.7(5) . . ?
C13 C14 C19 126.6(5) . . ?
C15 C14 Ga2 72.5(2) . . ?
C13 C14 Ga2 73.1(2) . . ?
C19 C14 Ga2 124.8(3) . . ?
C14 C15 C11 107.8(3) . . ?
C14 C15 C20 126.6(4) . . ?
C11 C15 C20 125.4(4) . . ?
C14 C15 Ga2 71.6(2) . . ?
C11 C15 Ga2 73.4(2) . . ?
C20 C15 Ga2 124.2(3) . . ?
C22 C21 C26 115.3(3) . . ?
C22 C21 B1 122.0(3) . . ?
C26 C21 B1 122.3(3) . . ?
C23 C22 C21 122.5(3) . . ?
C24 C23 C22 120.7(3) . . ?
C24 C23 C27 119.6(3) . . ?
C22 C23 C27 119.6(3) . . ?
C23 C24 C25 118.1(3) . . ?
C26 C25 C24 120.6(3) . . ?
C26 C25 C28 120.6(3) . . ?
C24 C25 C28 118.7(3) . . ?
C25 C26 C21 122.7(3) . . ?
F200 C27 F2 122.4(14) . . ?
F200 C27 F1 34(3) . . ?
F2 C27 F1 105.4(9) . . ?
F200 C27 F300 105(2) . . ?
F2 C27 F300 33.0(9) . . ?
F1 C27 F300 77.3(11) . . ?
F200 C27 F3 69(2) . . ?
F2 C27 F3 108.9(7) . . ?
F1 C27 F3 101.4(6) . . ?
F300 C27 F3 132.3(9) . . ?
F200 C27 F100 114.3(15) . . ?
F2 C27 F100 62.3(8) . . ?
F1 C27 F100 136.0(8) . . ?
F300 C27 F100 94.6(10) . . ?
F3 C27 F100 53.1(8) . . ?
F200 C27 C23 118.8(9) . . ?
F2 C27 C23 114.3(5) . . ?
F1 C27 C23 112.5(5) . . ?
F300 C27 C23 110.9(9) . . ?
F3 C27 C23 113.2(4) . . ?
F100 C27 C23 110.7(6) . . ?
F600 C28 F400 118(2) . . ?
F600 C28 F500 103(2) . . ?
F400 C28 F500 99(2) . . ?
F600 C28 F5 126.8(16) . . ?
F400 C28 F5 65(3) . . ?
F500 C28 F5 35.3(16) . . ?
F600 C28 F6 29(3) . . ?
F400 C28 F6 134(2) . . ?
F500 C28 F6 76.3(18) . . ?
F5 C28 F6 106.6(7) . . ?
F600 C28 F4 78(3) . . ?
F400 C28 F4 46(3) . . ?
F500 C28 F4 133.0(12) . . ?
F5 C28 F4 107.0(6) . . ?
F6 C28 F4 104.6(5) . . ?
F600 C28 C25 112.0(12) . . ?
F400 C28 C25 112.1(14) . . ?
F500 C28 C25 111.0(11) . . ?
F5 C28 C25 114.2(5) . . ?
F6 C28 C25 112.4(4) . . ?
F4 C28 C25 111.5(4) . . ?
C34 C29 C30 115.0(3) . . ?
C34 C29 B1 120.7(3) . . ?
C30 C29 B1 124.0(3) . . ?
C31 C30 C29 122.1(3) . . ?
C32 C31 C30 120.6(3) . . ?
C32 C31 C35 118.0(3) . . ?
C30 C31 C35 121.4(3) . . ?
C33 C32 C31 118.7(3) . . ?
C32 C33 C34 120.0(3) . . ?
C32 C33 C36 119.6(3) . . ?
C34 C33 C36 120.3(3) . . ?
C33 C34 C29 123.5(3) . . ?
F700 C35 F900 114(2) . . ?
F700 C35 F8 56(3) . . ?
F900 C35 F8 126.4(10) . . ?
F700 C35 F7 128.4(16) . . ?
F900 C35 F7 29(2) . . ?
F8 C35 F7 109.8(7) . . ?
F700 C35 F9 49(4) . . ?
F900 C35 F9 77(2) . . ?
F8 C35 F9 103.4(6) . . ?
F7 C35 F9 104.0(6) . . ?
F700 C35 F800 102(2) . . ?
F900 C35 F800 96.9(15) . . ?
F8 C35 F800 48.3(14) . . ?
F7 C35 F800 69.7(13) . . ?
F9 C35 F800 139.1(13) . . ?
F700 C35 C31 116.7(10) . . ?
F900 C35 C31 115.5(10) . . ?
F8 C35 C31 114.2(5) . . ?
F7 C35 C31 114.1(5) . . ?
F9 C35 C31 110.4(4) . . ?
F800 C35 C31 108.8(10) . . ?
F10 C36 F11 108.4(4) . . ?
F10 C36 F12 105.0(5) . . ?
F11 C36 F12 102.1(4) . . ?
F10 C36 C33 114.4(4) . . ?
F11 C36 C33 112.4(4) . . ?
F12 C36 C33 113.6(4) . . ?

loop_
_geom_bond_atom_site_label_1
_geom_bond_atom_site_label_2
_geom_bond_distance
_geom_bond_site_symmetry_2
_geom_bond_publ_flag
Cu1 Ga2 2.3496(5) 2 ?
Cu1 Ga2 2.3496(5) . ?
Cu1 Ga1 2.3517(5) 2 ?
Cu1 Ga1 2.3517(5) . ?
Ga1 C2 2.263(3) . ?
Ga1 C3 2.264(3) . ?
Ga1 C4 2.277(3) . ?
Ga1 C1 2.284(3) . ?
Ga1 C5 2.290(3) . ?
Ga2 C14 2.255(3) . ?
Ga2 C15 2.267(4) . ?
Ga2 C13 2.287(3) . ?
Ga2 C11 2.302(3) . ?
Ga2 C12 2.308(3) . ?
B1 C21 1.644(4) 2_655 ?
B1 C21 1.644(4) . ?
B1 C29 1.647(4) 2_655 ?
B1 C29 1.647(4) . ?
C1 C2 1.414(5) . ?
C1 C5 1.421(5) . ?
C1 C6 1.508(5) . ?
C2 C3 1.411(5) . ?
C2 C7 1.513(5) . ?
C3 C4 1.424(5) . ?
C3 C8 1.508(5) . ?
C4 C5 1.400(5) . ?
C4 C9 1.509(5) . ?
C5 C10 1.499(5) . ?
C11 C15 1.407(5) . ?
C11 C12 1.408(5) . ?
C11 C16 1.514(5) . ?
C12 C13 1.396(5) . ?
C12 C17 1.511(5) . ?
C13 C14 1.418(5) . ?
C13 C18 1.501(6) . ?
C14 C15 1.395(5) . ?
C14 C19 1.511(6) . ?
C15 C20 1.514(6) . ?
C21 C22 1.393(4) . ?
C21 C26 1.395(4) . ?
C22 C23 1.389(4) . ?
C23 C24 1.375(4) . ?
C23 C27 1.495(5) . ?
C24 C25 1.385(4) . ?
C25 C26 1.382(4) . ?
C25 C28 1.504(5) . ?
C27 F200 1.173(17) . ?
C27 F2 1.275(9) . ?
C27 F1 1.318(8) . ?
C27 F300 1.326(16) . ?
C27 F3 1.337(7) . ?
C27 F100 1.340(11) . ?
C28 F600 1.23(2) . ?
C28 F400 1.247(18) . ?
C28 F500 1.26(3) . ?
C28 F5 1.293(10) . ?
C28 F6 1.306(8) . ?
C28 F4 1.309(6) . ?
C29 C34 1.391(4) . ?
C29 C30 1.398(4) . ?
C30 C31 1.389(4) . ?
C31 C32 1.378(4) . ?
C31 C35 1.495(5) . ?
C32 C33 1.376(4) . ?
C33 C34 1.379(4) . ?
C33 C36 1.489(5) . ?
C35 F700 1.209(18) . ?
C35 F900 1.225(18) . ?
C35 F8 1.273(7) . ?
C35 F7 1.285(8) . ?
C35 F9 1.342(7) . ?
C35 F800 1.43(2) . ?
C36 F10 1.269(5) . ?
C36 F11 1.299(5) . ?
C36 F12 1.315(5) . ?
